data_4303163
loop_
_publ_author_name
'Yukinari Sunatsuki'
'Ryohei Kawamoto'
'Kunihiro Fujita'
'Hisashi Maruyama'
'Takayoshi Suzuki'
'Hiroyuki Ishida'
'Masaaki Kojima'
'Seiichiro Iijima'
'Naohide Matsumoto'

_publ_contact_author_address
;
  Department of Chemistry, Faculty of Science,
  Okayama University, 
  3-1-1 Tsushima-naka, 
  Okayama 700-8530, 
  Japan.
;
_publ_contact_author_email kojima@cc.okayama-u.ac.jp
_publ_contact_author_fax +81-86-251-7842
_publ_contact_author_name 'Masaaki Kojima'
_publ_contact_author_phone +81-86-251-7842
_publ_section_title
;
Structures and Spin States of Bis(tridentate)-Type Mononuclear and Triple
Helicate Dinuclear Iron(II) Complexes of Imidazole-4-carbaldehyde azine
;
_journal_name_full 'Inorganic Chemistry'
_journal_page_first 8784
_journal_page_last 8795
_journal_paper_doi 10.1021/ic900977m
_journal_volume 48
_journal_year 2009
_chemical_formula_moiety '5(C20 H24 Fe N12), 8(C2 H3 N), 10(Cl O4) '
_chemical_formula_sum 'C116 H144 Cl10 Fe5 N68 O40'
_chemical_formula_weight 3764.61
_space_group_IT_number 88
_symmetry_cell_setting tetragonal
_symmetry_Int_Tables_number 88
_symmetry_space_group_name_Hall '-I 4ad'
_symmetry_space_group_name_H-M 'I 41/a :2'
_cell_angle_alpha 90.0000
_cell_angle_beta 90.0000
_cell_angle_gamma 90.0000
_cell_formula_units_Z 4
_cell_length_a 22.8537(12)
_cell_length_b 22.8537(11)
_cell_length_c 31.4028(15)
_cell_measurement_reflns_used 92429
_cell_measurement_temperature 200.1
_cell_measurement_theta_max 30.0
_cell_measurement_theta_min 3.1
_cell_volume 16401.4(14)
_computing_cell_refinement PROCESS-AUTO
_computing_data_collection PROCESS-AUTO
_computing_data_reduction CrystalStructure
_computing_publication_material 'CrystalStructure 3.8'
_computing_structure_refinement SHELXL
_computing_structure_solution SIR2004
_diffrn_detector_area_resol_mean 10.00
_diffrn_measured_fraction_theta_full 1.000
_diffrn_measured_fraction_theta_max 1.000
_diffrn_measurement_device_type 'Rigaku RAXIS-RAPID'
_diffrn_measurement_method \w
_diffrn_radiation_type 'Mo K\a'
_diffrn_radiation_wavelength 0.71075
_diffrn_reflns_av_R_equivalents 0.063
_diffrn_reflns_limit_h_max 29
_diffrn_reflns_limit_h_min -29
_diffrn_reflns_limit_k_max 29
_diffrn_reflns_limit_k_min -27
_diffrn_reflns_limit_l_max 39
_diffrn_reflns_limit_l_min -40
_diffrn_reflns_number 144564
_diffrn_reflns_theta_full 27.49
_diffrn_reflns_theta_max 27.49
_exptl_absorpt_coefficient_mu 0.689
_exptl_absorpt_correction_T_max 0.786
_exptl_absorpt_correction_T_min 0.780
_exptl_absorpt_correction_type numerical
_exptl_absorpt_process_details
;
    Higashi, T. (1999). Program for Absorption Correction.
    Rigaku Corporation, Tokyo, Japan.
;
_exptl_crystal_colour red
_exptl_crystal_density_diffrn 1.524
_exptl_crystal_density_method 'not measured'
_exptl_crystal_description prism
_exptl_crystal_F_000 7744.00
_exptl_crystal_size_max 0.45
_exptl_crystal_size_mid 0.40
_exptl_crystal_size_min 0.35
_refine_diff_density_max 1.04
_refine_diff_density_min -0.76
_refine_ls_extinction_method none
_refine_ls_goodness_of_fit_ref 1.065
_refine_ls_hydrogen_treatment refall
_refine_ls_number_parameters 594
_refine_ls_number_reflns 9404
_refine_ls_R_factor_gt 0.0720
_refine_ls_shift/su_max 0.0020
_refine_ls_structure_factor_coef Fsqd
_refine_ls_weighting_details 'w = 1/[\s^2^(Fo^2^)+(0.1031P)^2^+49.3829P] where P=(Fo^2^+2Fc^2^)/3'
_refine_ls_weighting_scheme calc
_refine_ls_wR_factor_ref 0.2060
_reflns_number_gt 7333
_reflns_number_total 9404
_reflns_threshold_expression F^2^>2.0\s(F^2^)
_cod_data_source_file ic900977m_si_002_4.cif
_cod_data_source_block '_1Me.ClO4'
_cod_original_sg_symbol_H-M 'I 41/a'
_cod_original_formula_sum 'C116 H144 Cl10 Fe5 N68 O40 '
_cod_database_code 4303163

loop_
_symmetry_equiv_pos_site_id
_symmetry_equiv_pos_as_xyz
1 +X,+Y,+Z
2 3/4-Y,1/4+X,1/4+Z
3 1/2-X,-Y,1/2+Z
4 3/4+Y,3/4-X,3/4+Z
5 -X,-Y,-Z
6 3/4+Y,1/4-X,1/4-Z
7 1/2+X,+Y,1/2-Z
8 3/4-Y,3/4+X,3/4-Z
9 1/2+X,1/2+Y,1/2+Z
10 1/4-Y,3/4+X,3/4+Z
11 -X,1/2-Y,+Z
12 1/4+Y,1/4-X,1/4+Z
13 1/2-X,1/2-Y,1/2-Z
14 1/4+Y,3/4-X,3/4-Z
15 +X,1/2+Y,-Z
16 1/4-Y,1/4+X,1/4-Z

loop_
_atom_site_label
_atom_site_type_symbol
_atom_site_fract_x
_atom_site_fract_y
_atom_site_fract_z
_atom_site_U_iso_or_equiv
_atom_site_adp_type
_atom_site_occupancy
_atom_site_symmetry_multiplicity
_atom_site_calc_flag
_atom_site_refinement_flags
_atom_site_disorder_assembly
_atom_site_disorder_group
Fe(1) Fe 0.60160(2) 0.06974(2) 0.620296(15) 0.03219(14) Uani 1.00 1 d . . .
Fe(2) Fe 1.0000 0.2500 0.6250 0.0436(2) Uani 1.00 4 d S . .
Cl(1) Cl 0.88111(6) -0.05040(6) 0.55019(5) 0.0741(3) Uani 1.00 1 d . . .
Cl(2) Cl 0.88774(5) -0.06853(5) 0.72397(3) 0.0612(3) Uani 1.00 1 d . . .
Cl(3) Cl 0.5000 -0.2500 0.55741(6) 0.0587(3) Uani 1.00 2 d S . .
O(1) O 0.8326(2) -0.0295(2) 0.52866(17) 0.132(2) Uani 1.00 1 d . . .
O(2) O 0.8812(2) -0.0339(2) 0.59182(15) 0.1164(17) Uani 1.00 1 d . . .
O(3) O 0.9356(2) -0.0302(2) 0.5348(2) 0.136(2) Uani 1.00 1 d . . .
O(4) O 0.8805(2) -0.1115(2) 0.5455(2) 0.132(2) Uani 1.00 1 d . . .
O(5) O 0.8899(6) -0.0223(2) 0.75036(19) 0.292(7) Uani 1.00 1 d . . .
O(6) O 0.90203(14) -0.04870(14) 0.68256(11) 0.0627(8) Uani 1.00 1 d . . .
O(7) O 0.8312(2) -0.0911(3) 0.7230(2) 0.215(4) Uani 1.00 1 d . . .
O(8) O 0.92504(14) -0.11490(13) 0.73657(11) 0.0660(8) Uani 1.00 1 d . . .
O(9) O 0.54844(16) -0.2335(2) 0.53591(18) 0.1119(17) Uani 1.00 1 d . . .
O(10) O 0.48232(18) -0.20027(16) 0.58429(15) 0.0841(11) Uani 1.00 1 d . . .
N(1) N 0.74212(15) 0.01049(15) 0.70478(10) 0.0499(7) Uani 1.00 1 d . . .
N(2) N 0.67472(13) 0.04437(12) 0.66179(10) 0.0394(6) Uani 1.00 1 d . . .
N(3) N 0.66882(15) 0.04128(14) 0.57479(10) 0.0463(7) Uani 1.00 1 d . . .
N(4) N 0.67366(16) 0.03456(17) 0.53149(11) 0.0554(8) Uani 1.00 1 d . . .
N(5) N 0.55134(14) 0.08897(15) 0.56427(10) 0.0478(7) Uani 1.00 1 d . . .
N(6) N 0.49097(18) 0.1267(2) 0.51811(12) 0.0723(11) Uani 1.00 1 d . . .
N(7) N 0.53617(16) -0.10470(14) 0.64448(12) 0.0537(8) Uani 1.00 1 d . . .
N(8) N 0.56108(14) -0.01344(14) 0.63307(11) 0.0479(7) Uani 1.00 1 d . . .
N(9) N 0.5445(4) 0.0834(4) 0.6753(3) 0.0361(19) Uani 0.53 1 d P . .
N(10) N 0.5315(2) 0.1306(2) 0.70235(19) 0.043(2) Uani 0.53 1 d P . .
N(11) N 0.5150(3) 0.0834(3) 0.7073(2) 0.050(2) Uani 0.47 1 d P . .
N(12) N 0.5524(5) 0.1065(4) 0.6761(4) 0.041(2) Uani 0.47 1 d P . .
N(13) N 0.62091(15) 0.16264(13) 0.62273(10) 0.0438(7) Uani 1.00 1 d . . .
N(14) N 0.64746(16) 0.25442(14) 0.61688(11) 0.0504(7) Uani 1.00 1 d . . .
N(15) N 0.92195(18) 0.07783(19) 0.63669(18) 0.0761(12) Uani 1.00 1 d . . .
N(16) N 0.96006(16) 0.16569(17) 0.63567(15) 0.0665(11) Uani 1.00 1 d . . .
N(17) N 0.9986(4) 0.2331(2) 0.6941(2) 0.052(2) Uani 0.50 1 d P . .
N(18) N 0.9839(3) 0.2347(3) 0.7292(2) 0.0573(17) Uani 0.50 1 d P . .
N(19) N 0.6848(4) -0.1521(4) 0.6552(2) 0.172(4) Uani 1.00 1 d . . .
N(20) N 0.8076(2) 0.1660(3) 0.6051(3) 0.130(2) Uani 1.00 1 d . . .
C(1) C 0.6522(2) 0.0494(2) 0.73993(14) 0.0673(12) Uani 1.00 1 d . . .
C(2) C 0.68822(17) 0.03530(16) 0.70200(12) 0.0453(8) Uani 1.00 1 d . . .
C(3) C 0.76433(18) 0.00330(18) 0.66526(13) 0.0494(9) Uani 1.00 1 d . . .
C(4) C 0.72226(16) 0.02434(16) 0.63829(12) 0.0414(7) Uani 1.00 1 d . . .
C(5) C 0.71965(19) 0.02362(17) 0.59326(13) 0.0488(8) Uani 1.00 1 d . . .
C(6) C 0.6276(2) 0.0516(2) 0.51139(15) 0.0586(10) Uani 1.00 1 d . . .
C(7) C 0.57224(18) 0.07833(19) 0.52367(13) 0.0504(9) Uani 1.00 1 d . . .
C(8) C 0.5345(2) 0.1027(2) 0.49485(15) 0.0706(13) Uani 1.00 1 d . . .
C(9) C 0.5027(2) 0.1179(2) 0.55976(14) 0.0613(11) Uani 1.00 1 d . . .
C(10) C 0.4653(2) 0.1429(3) 0.59346(17) 0.097(2) Uani 1.00 1 d . . .
C(11) C 0.5929(2) -0.0859(2) 0.57814(16) 0.0660(12) Uani 1.00 1 d . . .
C(12) C 0.56420(18) -0.06708(18) 0.61782(14) 0.0503(9) Uani 1.00 1 d . . .
C(13) C 0.5144(2) -0.07487(18) 0.67761(15) 0.0563(10) Uani 1.00 1 d . . .
C(14) C 0.52955(19) -0.01757(17) 0.67092(14) 0.0526(9) Uani 1.00 1 d . . .
C(15) C 0.5225(4) 0.0344(4) 0.6901(3) 0.044(2) Uani 0.53 1 d P . .
C(16) C 0.5564(6) 0.1790(6) 0.6926(4) 0.044(2) Uani 0.53 1 d P . .
C(17) C 0.5065(5) 0.0295(5) 0.7051(4) 0.053(2) Uani 0.47 1 d P . .
C(18) C 0.5643(7) 0.1621(7) 0.6829(5) 0.047(3) Uani 0.47 1 d P . .
C(19) C 0.59825(17) 0.19424(16) 0.65651(13) 0.0451(8) Uani 1.00 1 d . . .
C(20) C 0.61520(19) 0.25101(17) 0.65279(14) 0.0515(9) Uani 1.00 1 d . . .
C(21) C 0.64998(17) 0.20027(16) 0.59898(13) 0.0462(8) Uani 1.00 1 d . . .
C(22) C 0.6790(2) 0.1891(2) 0.55758(15) 0.0632(11) Uani 1.00 1 d . . .
C(23) C 0.9382(2) 0.1197(2) 0.5644(2) 0.0910(17) Uani 1.00 1 d . . .
C(24) C 0.9411(2) 0.1214(2) 0.6114(2) 0.0700(13) Uani 1.00 1 d . . .
C(25) C 0.9284(2) 0.0937(2) 0.6777(2) 0.0780(16) Uani 1.00 1 d . . .
C(26) C 0.9522(2) 0.1485(2) 0.67712(19) 0.0695(14) Uani 1.00 1 d . . .
C(27) C 0.9744(6) 0.1832(5) 0.7041(3) 0.053(2) Uani 0.50 1 d P . .
C(28) C 0.9616(5) 0.1837(6) 0.7210(3) 0.051(2) Uani 0.50 1 d P . .
C(29) C 0.7217(4) -0.1443(3) 0.6324(2) 0.106(2) Uani 1.00 1 d . . .
C(30) C 0.7658(4) -0.1297(3) 0.6025(3) 0.125(2) Uani 1.00 1 d . . .
C(31) C 0.7910(2) 0.1706(3) 0.6380(2) 0.0861(17) Uani 1.00 1 d . . .
C(32) C 0.7679(3) 0.1753(3) 0.6800(2) 0.103(2) Uani 1.00 1 d . . .
H(1) H 0.6233 0.0793 0.7325 0.081 Uiso 1.00 1 c R . .
H(2) H 0.6776 0.0641 0.7627 0.081 Uiso 1.00 1 c R . .
H(3) H 0.6320 0.0140 0.7497 0.081 Uiso 1.00 1 c R . .
H(4) H 0.7598 0.0006 0.7286 0.060 Uiso 1.00 1 c R . .
H(5) H 0.8012 -0.0129 0.6578 0.059 Uiso 1.00 1 c R . .
H(6) H 0.7521 0.0113 0.5766 0.059 Uiso 1.00 1 c R . .
H(7) H 0.6303 0.0452 0.4816 0.070 Uiso 1.00 1 c R . .
H(8) H 0.5382 0.1028 0.4647 0.085 Uiso 1.00 1 c R . .
H(9) H 0.4601 0.1449 0.5079 0.087 Uiso 1.00 1 c R . .
H(10) H 0.4364 0.1137 0.6024 0.116 Uiso 1.00 1 c R . .
H(11) H 0.4450 0.1775 0.5824 0.116 Uiso 1.00 1 c R . .
H(12) H 0.4895 0.1541 0.6179 0.116 Uiso 1.00 1 c R . .
H(13) H 0.5759 -0.0646 0.5540 0.079 Uiso 1.00 1 c R . .
H(14) H 0.5871 -0.1280 0.5742 0.079 Uiso 1.00 1 c R . .
H(15) H 0.6349 -0.0775 0.5798 0.079 Uiso 1.00 1 c R . .
H(16) H 0.5329 -0.1427 0.6406 0.064 Uiso 1.00 1 c R . .
H(17) H 0.4929 -0.0903 0.7009 0.068 Uiso 1.00 1 c R . .
H(18) H 0.5005 0.0358 0.7158 0.052 Uiso 0.53 1 c R . .
H(19) H 0.5471 0.2107 0.7109 0.053 Uiso 0.53 1 c R . .
H(20) H 0.4828 0.0138 0.7271 0.063 Uiso 0.47 1 c R . .
H(21) H 0.5483 0.1805 0.7074 0.057 Uiso 0.47 1 c R . .
H(22) H 0.6061 0.2821 0.6717 0.062 Uiso 1.00 1 c R . .
H(23) H 0.6641 0.2863 0.6068 0.060 Uiso 1.00 1 c R . .
H(24) H 0.6845 0.1469 0.5538 0.076 Uiso 1.00 1 c R . .
H(25) H 0.7172 0.2087 0.5571 0.076 Uiso 1.00 1 c R . .
H(26) H 0.6546 0.2044 0.5345 0.076 Uiso 1.00 1 c R . .
H(27) H 0.9762 0.1312 0.5526 0.109 Uiso 1.00 1 c R . .
H(28) H 0.9080 0.1469 0.5545 0.109 Uiso 1.00 1 c R . .
H(29) H 0.9286 0.0800 0.5551 0.109 Uiso 1.00 1 c R . .
H(30) H 0.9075 0.0443 0.6278 0.091 Uiso 1.00 1 c R . .
H(31) H 0.9185 0.0713 0.7022 0.094 Uiso 1.00 1 c R . .
H(32) H 0.9733 0.1723 0.7333 0.063 Uiso 0.50 1 c R . .
H(33) H 0.9483 0.1633 0.7455 0.061 Uiso 0.50 1 c R . .
H(34) H 0.7500 0.2139 0.6837 0.123 Uiso 1.00 1 c R . .
H(35) H 0.7996 0.1705 0.7007 0.123 Uiso 1.00 1 c R . .
H(36) H 0.7384 0.1449 0.6845 0.123 Uiso 1.00 1 c R . .
H(37) H 0.7558 -0.1462 0.5747 0.150 Uiso 1.00 1 c R . .
H(38) H 0.8034 -0.1457 0.6120 0.150 Uiso 1.00 1 c R . .
H(39) H 0.7688 -0.0870 0.6001 0.150 Uiso 1.00 1 c R . .

loop_
_atom_site_aniso_label
_atom_site_aniso_U_11
_atom_site_aniso_U_22
_atom_site_aniso_U_33
_atom_site_aniso_U_12
_atom_site_aniso_U_13
_atom_site_aniso_U_23
Fe(1) 0.0330(2) 0.0317(2) 0.0319(2) 0.00205(17) 0.00196(17) 0.00064(17)
Fe(2) 0.0425(3) 0.0425(3) 0.0456(5) 0.0000 0.0000 0.0000
Cl(1) 0.0703(7) 0.0775(8) 0.0747(8) 0.0108(6) -0.0226(6) 0.0004(6)
Cl(2) 0.0738(7) 0.0590(6) 0.0507(5) 0.0280(5) 0.0147(4) 0.0157(4)
Cl(3) 0.0386(6) 0.0550(8) 0.0825(10) -0.0086(5) 0.0000 0.0000
O(1) 0.110(3) 0.183(5) 0.103(3) 0.051(3) -0.041(3) 0.024(3)
O(2) 0.153(4) 0.125(4) 0.071(2) -0.052(3) -0.010(2) -0.011(2)
O(3) 0.101(3) 0.162(5) 0.144(5) -0.022(3) 0.025(3) -0.011(4)
O(4) 0.096(3) 0.082(3) 0.219(6) 0.015(2) -0.046(3) -0.030(3)
O(5) 0.71(2) 0.090(4) 0.073(3) 0.122(8) 0.041(7) -0.016(3)
O(6) 0.0625(18) 0.0699(19) 0.0558(18) 0.0215(15) 0.0156(14) 0.0190(14)
O(7) 0.051(2) 0.275(8) 0.318(9) 0.036(3) 0.045(3) 0.230(8)
O(8) 0.0649(19) 0.0511(16) 0.082(2) 0.0049(14) -0.0273(16) 0.0122(15)
O(9) 0.051(2) 0.125(3) 0.160(4) 0.007(2) 0.024(2) 0.066(3)
O(10) 0.084(2) 0.0533(19) 0.115(3) -0.0021(17) -0.007(2) -0.0191(19)
N(1) 0.0509(18) 0.061(2) 0.0379(16) 0.0106(15) -0.0099(13) 0.0012(14)
N(2) 0.0396(15) 0.0356(14) 0.0430(15) -0.0001(11) -0.0040(12) 0.0065(12)
N(3) 0.0546(18) 0.0421(16) 0.0420(16) 0.0003(13) 0.0158(14) 0.0004(13)
N(4) 0.058(2) 0.065(2) 0.0430(17) 0.0106(16) 0.0070(15) 0.0007(15)
N(5) 0.0474(17) 0.0533(18) 0.0428(16) 0.0101(14) -0.0109(13) -0.0008(14)
N(6) 0.064(2) 0.100(3) 0.053(2) 0.036(2) -0.0125(18) 0.006(2)
N(7) 0.059(2) 0.0365(16) 0.066(2) -0.0100(14) 0.0077(17) 0.0001(15)
N(8) 0.0465(17) 0.0392(16) 0.0579(19) -0.0106(13) -0.0091(14) 0.0090(14)
N(9) 0.037(3) 0.032(4) 0.039(3) 0.002(3) 0.007(2) -0.006(4)
N(10) 0.048(3) 0.038(3) 0.041(3) 0.001(2) 0.008(2) -0.006(2)
N(11) 0.046(4) 0.055(5) 0.051(4) -0.001(3) 0.014(3) -0.004(3)
N(12) 0.046(5) 0.036(6) 0.040(4) 0.006(4) 0.005(3) -0.003(5)
N(13) 0.0510(17) 0.0311(14) 0.0493(17) -0.0009(12) -0.0046(13) 0.0039(12)
N(14) 0.0565(19) 0.0319(15) 0.063(2) -0.0046(13) -0.0004(16) 0.0048(14)
N(15) 0.057(2) 0.056(2) 0.115(3) -0.0098(18) -0.022(2) 0.014(2)
N(16) 0.0457(19) 0.053(2) 0.101(3) -0.0063(15) -0.0169(19) 0.023(2)
N(17) 0.043(3) 0.062(5) 0.052(3) -0.001(5) -0.008(3) -0.002(2)
N(18) 0.052(4) 0.065(5) 0.055(4) -0.007(3) 0.001(3) 0.012(3)
N(19) 0.201(8) 0.244(10) 0.070(4) -0.106(7) 0.001(4) 0.036(5)
N(20) 0.081(4) 0.163(7) 0.146(6) 0.010(4) -0.003(4) 0.021(5)
C(1) 0.070(2) 0.088(3) 0.044(2) 0.020(2) -0.000(2) 0.004(2)
C(2) 0.0456(19) 0.0431(19) 0.047(2) 0.0016(15) -0.0064(16) 0.0019(15)
C(3) 0.045(2) 0.056(2) 0.048(2) 0.0108(17) -0.0079(16) 0.0015(17)
C(4) 0.0390(17) 0.0401(18) 0.0452(19) -0.0001(14) -0.0084(14) 0.0084(14)
C(5) 0.055(2) 0.047(2) 0.0437(19) 0.0029(16) -0.0052(17) 0.0067(16)
C(6) 0.052(2) 0.068(2) 0.057(2) 0.013(2) -0.0077(19) 0.007(2)
C(7) 0.049(2) 0.059(2) 0.0427(19) 0.0104(17) -0.0087(16) 0.0027(17)
C(8) 0.066(2) 0.098(3) 0.048(2) 0.031(2) -0.010(2) 0.007(2)
C(9) 0.057(2) 0.079(3) 0.048(2) 0.023(2) -0.0134(19) -0.005(2)
C(10) 0.082(3) 0.149(6) 0.058(3) 0.058(3) -0.012(2) -0.020(3)
C(11) 0.064(2) 0.071(3) 0.062(2) -0.015(2) 0.001(2) -0.004(2)
C(12) 0.047(2) 0.045(2) 0.058(2) -0.0126(16) -0.0047(17) 0.0049(17)
C(13) 0.067(2) 0.042(2) 0.060(2) -0.0088(18) 0.010(2) 0.0033(18)
C(14) 0.056(2) 0.0398(19) 0.062(2) -0.0088(16) -0.0052(19) 0.0031(17)
C(15) 0.048(5) 0.051(4) 0.032(4) 0.002(3) 0.016(3) -0.005(3)
C(16) 0.047(5) 0.045(7) 0.042(6) 0.006(4) 0.007(4) -0.007(4)
C(17) 0.059(7) 0.054(6) 0.044(6) 0.005(4) 0.018(4) -0.004(5)
C(18) 0.042(5) 0.055(9) 0.044(7) 0.011(5) 0.006(5) -0.007(5)
C(19) 0.049(2) 0.0365(17) 0.050(2) -0.0010(14) -0.0035(16) 0.0027(15)
C(20) 0.059(2) 0.0391(19) 0.057(2) -0.0029(16) 0.0028(19) -0.0026(16)
C(21) 0.050(2) 0.0352(17) 0.053(2) 0.0031(15) -0.0027(17) 0.0052(15)
C(22) 0.081(3) 0.048(2) 0.061(2) 0.002(2) 0.015(2) 0.0058(19)
C(23) 0.075(3) 0.086(4) 0.112(5) -0.013(3) 0.001(3) 0.003(3)
C(24) 0.047(2) 0.059(2) 0.105(4) -0.005(2) -0.014(2) 0.015(2)
C(25) 0.063(2) 0.058(2) 0.113(4) -0.015(2) -0.028(2) 0.034(2)
C(26) 0.054(2) 0.057(2) 0.097(3) -0.011(2) -0.027(2) 0.029(2)
C(27) 0.068(7) 0.051(5) 0.039(5) -0.004(4) -0.001(4) 0.018(5)
C(28) 0.045(5) 0.064(6) 0.043(5) -0.015(4) -0.012(4) 0.022(5)
C(29) 0.130(6) 0.105(5) 0.083(4) -0.040(4) -0.016(4) 0.016(3)
C(30) 0.140(7) 0.078(4) 0.158(7) -0.019(4) 0.036(6) -0.029(4)
C(31) 0.069(3) 0.081(3) 0.108(5) -0.007(2) -0.013(3) 0.012(3)
C(32) 0.109(5) 0.079(4) 0.121(6) -0.009(3) -0.023(4) 0.002(3)

loop_
_atom_type_symbol
_atom_type_description
_atom_type_scat_dispersion_real
_atom_type_scat_dispersion_imag
_atom_type_scat_source
C C 0.003 0.002
;
International Tables for Crystallography
(1992, Vol. C, Tables 4.2.6.8 and 6.1.1.4)
;
H H 0.000 0.000
;
International Tables for Crystallography
(1992, Vol. C, Table 6.1.1.4)
;
Cl Cl 0.148 0.159
;
International Tables for Crystallography
(1992, Vol. C, Tables 4.2.6.8 and 6.1.1.4)
;
Fe Fe 0.346 0.844
;
International Tables for Crystallography
(1992, Vol. C, Tables 4.2.6.8 and 6.1.1.4)
;
N N 0.006 0.003
;
International Tables for Crystallography
(1992, Vol. C, Tables 4.2.6.8 and 6.1.1.4)
;
O O 0.011 0.006
;
International Tables for Crystallography
(1992, Vol. C, Tables 4.2.6.8 and 6.1.1.4)
;

loop_
_geom_angle_atom_site_label_1
_geom_angle_atom_site_label_2
_geom_angle_atom_site_label_3
_geom_angle
_geom_angle_publ_flag
_geom_angle_site_symmetry_1
_geom_angle_site_symmetry_2
_geom_angle_site_symmetry_3
N(2) Fe(1) N(3) 77.04(11) yes . . .
N(2) Fe(1) N(5) 161.29(11) yes . . .
N(2) Fe(1) N(8) 89.06(11) yes . . .
N(2) Fe(1) N(9) 91.3(2) yes . . .
N(2) Fe(1) N(12) 91.0(3) yes . . .
N(2) Fe(1) N(13) 94.74(11) yes . . .
N(3) Fe(1) N(5) 84.36(12) yes . . .
N(3) Fe(1) N(8) 99.24(12) yes . . .
N(3) Fe(1) N(9) 166.7(2) yes . . .
N(3) Fe(1) N(12) 165.7(3) yes . . .
N(3) Fe(1) N(13) 99.81(12) yes . . .
N(5) Fe(1) N(8) 95.93(12) yes . . .
N(5) Fe(1) N(9) 107.4(2) yes . . .
N(5) Fe(1) N(12) 107.1(3) yes . . .
N(5) Fe(1) N(13) 86.41(12) yes . . .
N(8) Fe(1) N(9) 73.9(2) yes . . .
N(8) Fe(1) N(12) 88.3(2) yes . . .
N(8) Fe(1) N(13) 160.94(12) yes . . .
N(9) Fe(1) N(13) 87.4(2) yes . . .
N(12) Fe(1) N(13) 73.0(2) yes . . .
N(16) Fe(2) N(16) 91.38(14) yes . . 6_566
N(16) Fe(2) N(16) 162.14(17) yes . . 11_755
N(16) Fe(2) N(16) 91.38(14) yes . . 16_646
N(16) Fe(2) N(17) 71.6(2) yes . . .
N(16) Fe(2) N(17) 95.3(2) yes . . 6_566
N(16) Fe(2) N(17) 90.5(2) yes . . 11_755
N(16) Fe(2) N(17) 102.4(2) yes . . 16_646
N(16) Fe(2) N(16) 91.38(14) yes 6_566 . 11_755
N(16) Fe(2) N(16) 162.14(17) yes 6_566 . 16_646
N(16) Fe(2) N(17) 102.4(2) yes 6_566 . .
N(16) Fe(2) N(17) 71.6(2) yes 6_566 . 6_566
N(16) Fe(2) N(17) 95.3(2) yes 6_566 . 11_755
N(16) Fe(2) N(17) 90.5(2) yes 6_566 . 16_646
N(16) Fe(2) N(16) 91.38(14) yes 11_755 . 16_646
N(16) Fe(2) N(17) 90.5(2) yes 11_755 . .
N(16) Fe(2) N(17) 102.4(2) yes 11_755 . 6_566
N(16) Fe(2) N(17) 71.6(2) yes 11_755 . 11_755
N(16) Fe(2) N(17) 95.3(2) yes 11_755 . 16_646
N(16) Fe(2) N(17) 95.3(2) yes 16_646 . .
N(16) Fe(2) N(17) 90.5(2) yes 16_646 . 6_566
N(16) Fe(2) N(17) 102.4(2) yes 16_646 . 11_755
N(16) Fe(2) N(17) 71.6(2) yes 16_646 . 16_646
N(17) Fe(2) N(17) 165.7(3) yes . . 6_566
N(17) Fe(2) N(17) 165.7(2) yes . . 16_646
N(17) Fe(2) N(17) 165.7(2) yes 6_566 . 11_755
N(17) Fe(2) N(17) 165.7(3) yes 11_755 . 16_646
O(1) Cl(1) O(2) 112.0(3) yes . . .
O(1) Cl(1) O(3) 115.2(3) yes . . .
O(1) Cl(1) O(4) 106.6(3) yes . . .
O(2) Cl(1) O(3) 103.6(3) yes . . .
O(2) Cl(1) O(4) 112.1(3) yes . . .
O(3) Cl(1) O(4) 107.3(3) yes . . .
O(5) Cl(2) O(6) 107.9(3) yes . . .
O(5) Cl(2) O(7) 109.8(7) yes . . .
O(5) Cl(2) O(8) 113.2(5) yes . . .
O(6) Cl(2) O(7) 108.2(4) yes . . .
O(6) Cl(2) O(8) 110.9(2) yes . . .
O(7) Cl(2) O(8) 106.7(3) yes . . .
O(9) Cl(3) O(9) 120.0(3) yes . . 11_645
O(9) Cl(3) O(10) 107.2(2) yes . . .
O(9) Cl(3) O(10) 106.1(2) yes . . 11_645
O(9) Cl(3) O(10) 106.1(2) yes 11_645 . .
O(9) Cl(3) O(10) 107.2(2) yes 11_645 . 11_645
O(10) Cl(3) O(10) 110.0(2) yes . . 11_645
C(2) N(1) C(3) 109.4(3) yes . . .
Fe(1) N(2) C(2) 142.1(2) yes . . .
Fe(1) N(2) C(4) 111.5(2) yes . . .
C(2) N(2) C(4) 105.9(3) yes . . .
Fe(1) N(3) N(4) 137.2(2) yes . . .
Fe(1) N(3) C(5) 114.1(2) yes . . .
N(4) N(3) C(5) 108.7(3) yes . . .
N(3) N(4) C(6) 112.7(3) yes . . .
Fe(1) N(5) C(7) 122.3(2) yes . . .
Fe(1) N(5) C(9) 130.6(2) yes . . .
C(7) N(5) C(9) 106.5(3) yes . . .
C(8) N(6) C(9) 108.5(4) yes . . .
C(12) N(7) C(13) 109.3(3) yes . . .
Fe(1) N(8) C(12) 136.9(2) yes . . .
Fe(1) N(8) C(14) 116.2(2) yes . . .
C(12) N(8) C(14) 106.0(3) yes . . .
Fe(1) N(9) N(10) 135.5(6) yes . . .
Fe(1) N(9) C(15) 112.7(7) yes . . .
N(10) N(9) C(15) 111.1(9) yes . . .
N(9) N(10) C(16) 115.1(8) yes . . .
N(12) N(11) C(17) 115.2(9) yes . . .
Fe(1) N(12) N(11) 135.2(7) yes . . .
Fe(1) N(12) C(18) 112.6(10) yes . . .
N(11) N(12) C(18) 112.1(11) yes . . .
Fe(1) N(13) C(19) 117.5(2) yes . . .
Fe(1) N(13) C(21) 136.1(2) yes . . .
C(19) N(13) C(21) 106.4(3) yes . . .
C(20) N(14) C(21) 108.4(3) yes . . .
C(24) N(15) C(25) 109.2(4) yes . . .
Fe(2) N(16) C(24) 136.4(3) yes . . .
Fe(2) N(16) C(26) 117.3(3) yes . . .
C(24) N(16) C(26) 106.3(4) yes . . .
Fe(2) N(17) N(18) 133.4(5) yes . . 11_755
Fe(2) N(17) C(27) 113.3(6) yes . . .
N(18) N(17) C(27) 113.3(7) yes 11_755 . .
N(17) N(18) C(28) 115.7(7) yes 11_755 . .
N(1) C(2) N(2) 109.9(3) yes . . .
N(1) C(2) C(1) 122.8(3) yes . . .
N(2) C(2) C(1) 127.3(3) yes . . .
N(1) C(3) C(4) 105.2(3) yes . . .
N(2) C(4) C(3) 109.6(3) yes . . .
N(2) C(4) C(5) 120.1(3) yes . . .
C(3) C(4) C(5) 130.1(3) yes . . .
N(3) C(5) C(4) 117.3(3) yes . . .
N(4) C(6) C(7) 135.0(4) yes . . .
N(5) C(7) C(6) 128.1(3) yes . . .
N(5) C(7) C(8) 108.7(3) yes . . .
C(6) C(7) C(8) 122.9(4) yes . . .
N(6) C(8) C(7) 105.8(3) yes . . .
N(5) C(9) N(6) 110.6(3) yes . . .
N(5) C(9) C(10) 127.9(4) yes . . .
N(6) C(9) C(10) 121.4(4) yes . . .
N(7) C(12) N(8) 109.8(3) yes . . .
N(7) C(12) C(11) 123.1(3) yes . . .
N(8) C(12) C(11) 127.1(3) yes . . .
N(7) C(13) C(14) 105.8(3) yes . . .
N(8) C(14) C(13) 109.0(3) yes . . .
N(8) C(14) C(15) 112.7(5) yes . . .
N(8) C(14) C(17) 133.9(5) yes . . .
C(13) C(14) C(15) 138.3(5) yes . . .
C(13) C(14) C(17) 117.0(5) yes . . .
N(9) C(15) C(14) 123.4(9) yes . . .
N(10) C(16) C(19) 130.9(11) yes . . .
N(11) C(17) C(14) 130.3(10) yes . . .
N(12) C(18) C(19) 122.9(13) yes . . .
N(13) C(19) C(16) 133.3(6) yes . . .
N(13) C(19) C(18) 113.7(7) yes . . .
N(13) C(19) C(20) 109.0(3) yes . . .
C(16) C(19) C(20) 117.5(6) yes . . .
C(18) C(19) C(20) 137.3(7) yes . . .
N(14) C(20) C(19) 106.4(3) yes . . .
N(13) C(21) N(14) 109.8(3) yes . . .
N(13) C(21) C(22) 127.6(3) yes . . .
N(14) C(21) C(22) 122.5(3) yes . . .
N(15) C(24) N(16) 109.3(5) yes . . .
N(15) C(24) C(23) 123.7(5) yes . . .
N(16) C(24) C(23) 127.0(5) yes . . .
N(15) C(25) C(26) 106.1(5) yes . . .
N(16) C(26) C(25) 109.2(5) yes . . .
N(16) C(26) C(27) 113.7(6) yes . . .
N(16) C(26) C(28) 130.7(5) yes . . .
C(25) C(26) C(27) 136.4(7) yes . . .
C(25) C(26) C(28) 119.9(6) yes . . .
N(17) C(27) C(26) 123.8(9) yes . . .
N(18) C(28) C(26) 132.1(9) yes . . .
N(19) C(29) C(30) 174.9(9) yes . . .
N(20) C(31) C(32) 178.2(8) yes . . .
C(2) N(1) H(4) 125.3 no . . .
C(3) N(1) H(4) 125.3 no . . .
C(8) N(6) H(9) 125.8 no . . .
C(9) N(6) H(9) 125.8 no . . .
C(12) N(7) H(16) 125.3 no . . .
C(13) N(7) H(16) 125.3 no . . .
C(20) N(14) H(23) 125.8 no . . .
C(21) N(14) H(23) 125.8 no . . .
C(24) N(15) H(30) 125.4 no . . .
C(25) N(15) H(30) 125.4 no . . .
C(2) C(1) H(1) 109.5 no . . .
C(2) C(1) H(2) 109.5 no . . .
C(2) C(1) H(3) 109.5 no . . .
H(1) C(1) H(2) 109.5 no . . .
H(1) C(1) H(3) 109.5 no . . .
H(2) C(1) H(3) 109.5 no . . .
N(1) C(3) H(5) 127.4 no . . .
C(4) C(3) H(5) 127.4 no . . .
N(3) C(5) H(6) 121.3 no . . .
C(4) C(5) H(6) 121.4 no . . .
N(4) C(6) H(7) 112.5 no . . .
C(7) C(6) H(7) 112.5 no . . .
N(6) C(8) H(8) 127.1 no . . .
C(7) C(8) H(8) 127.1 no . . .
C(9) C(10) H(10) 109.5 no . . .
C(9) C(10) H(11) 109.5 no . . .
C(9) C(10) H(12) 109.5 no . . .
H(10) C(10) H(11) 109.5 no . . .
H(10) C(10) H(12) 109.5 no . . .
H(11) C(10) H(12) 109.5 no . . .
C(12) C(11) H(13) 109.5 no . . .
C(12) C(11) H(14) 109.5 no . . .
C(12) C(11) H(15) 109.5 no . . .
H(13) C(11) H(14) 109.5 no . . .
H(13) C(11) H(15) 109.5 no . . .
H(14) C(11) H(15) 109.5 no . . .
N(7) C(13) H(17) 127.1 no . . .
C(14) C(13) H(17) 127.1 no . . .
N(9) C(15) H(18) 118.3 no . . .
C(14) C(15) H(18) 118.3 no . . .
N(10) C(16) H(19) 114.5 no . . .
C(19) C(16) H(19) 114.6 no . . .
N(11) C(17) H(20) 114.9 no . . .
C(14) C(17) H(20) 114.9 no . . .
N(12) C(18) H(21) 118.5 no . . .
C(19) C(18) H(21) 118.6 no . . .
N(14) C(20) H(22) 126.8 no . . .
C(19) C(20) H(22) 126.8 no . . .
C(21) C(22) H(24) 109.5 no . . .
C(21) C(22) H(25) 109.5 no . . .
C(21) C(22) H(26) 109.5 no . . .
H(24) C(22) H(25) 109.5 no . . .
H(24) C(22) H(26) 109.5 no . . .
H(25) C(22) H(26) 109.5 no . . .
C(24) C(23) H(27) 109.5 no . . .
C(24) C(23) H(28) 109.5 no . . .
C(24) C(23) H(29) 109.5 no . . .
H(27) C(23) H(28) 109.5 no . . .
H(27) C(23) H(29) 109.5 no . . .
H(28) C(23) H(29) 109.5 no . . .
N(15) C(25) H(31) 127.0 no . . .
C(26) C(25) H(31) 126.9 no . . .
N(17) C(27) H(32) 118.1 no . . .
C(26) C(27) H(32) 118.1 no . . .
N(18) C(28) H(33) 114.0 no . . .
C(26) C(28) H(33) 114.0 no . . .
C(29) C(30) H(37) 109.5 no . . .
C(29) C(30) H(38) 109.5 no . . .
C(29) C(30) H(39) 109.5 no . . .
H(37) C(30) H(38) 109.5 no . . .
H(37) C(30) H(39) 109.5 no . . .
H(38) C(30) H(39) 109.5 no . . .
C(31) C(32) H(34) 109.5 no . . .
C(31) C(32) H(35) 109.5 no . . .
C(31) C(32) H(36) 109.5 no . . .
H(34) C(32) H(35) 109.5 no . . .
H(34) C(32) H(36) 109.5 no . . .
H(35) C(32) H(36) 109.5 no . . .

loop_
_geom_bond_atom_site_label_1
_geom_bond_atom_site_label_2
_geom_bond_distance
_geom_bond_publ_flag
_geom_bond_site_symmetry_1
_geom_bond_site_symmetry_2
Fe(1) N(2) 2.197(3) yes . .
Fe(1) N(3) 2.197(3) yes . .
Fe(1) N(5) 2.147(3) yes . .
Fe(1) N(8) 2.152(3) yes . .
Fe(1) N(9) 2.187(10) yes . .
Fe(1) N(12) 2.245(12) yes . .
Fe(1) N(13) 2.170(3) yes . .
Fe(2) N(16) 2.158(3) yes . .
Fe(2) N(16) 2.158(3) yes . 6_566
Fe(2) N(16) 2.158(3) yes . 11_755
Fe(2) N(16) 2.158(3) yes . 16_646
Fe(2) N(17) 2.203(6) yes . .
Fe(2) N(17) 2.203(6) yes . 6_566
Fe(2) N(17) 2.203(6) yes . 11_755
Fe(2) N(17) 2.203(7) yes . 16_646
Cl(1) O(1) 1.384(5) yes . .
Cl(1) O(2) 1.361(5) yes . .
Cl(1) O(3) 1.412(6) yes . .
Cl(1) O(4) 1.404(5) yes . .
Cl(2) O(5) 1.343(6) yes . .
Cl(2) O(6) 1.415(3) yes . .
Cl(2) O(7) 1.393(5) yes . .
Cl(2) O(8) 1.416(3) yes . .
Cl(3) O(9) 1.350(4) yes . .
Cl(3) O(9) 1.350(4) yes . 11_645
Cl(3) O(10) 1.472(4) yes . .
Cl(3) O(10) 1.472(4) yes . 11_645
N(1) C(2) 1.359(5) yes . .
N(1) C(3) 1.351(5) yes . .
N(2) C(2) 1.316(4) yes . .
N(2) C(4) 1.391(4) yes . .
N(3) N(4) 1.373(4) yes . .
N(3) C(5) 1.360(5) yes . .
N(4) C(6) 1.288(5) yes . .
N(5) C(7) 1.383(5) yes . .
N(5) C(9) 1.300(5) yes . .
N(6) C(8) 1.350(6) yes . .
N(6) C(9) 1.350(5) yes . .
N(7) C(12) 1.360(5) yes . .
N(7) C(13) 1.340(5) yes . .
N(8) C(12) 1.318(5) yes . .
N(8) C(14) 1.393(5) yes . .
N(9) N(10) 1.405(11) yes . .
N(9) N(11) 1.211(12) yes . .
N(9) N(12) 0.559(14) yes . .
N(9) C(15) 1.313(13) yes . .
N(9) C(17) 1.774(16) yes . .
N(10) N(11) 1.154(9) yes . .
N(10) N(12) 1.100(13) yes . .
N(10) C(16) 1.281(16) yes . .
N(10) C(18) 1.206(17) yes . .
N(11) N(12) 1.405(14) yes . .
N(11) C(15) 1.255(12) yes . .
N(11) C(17) 1.248(14) yes . .
N(12) C(16) 1.738(18) yes . .
N(12) C(18) 1.318(19) yes . .
N(13) C(19) 1.384(5) yes . .
N(13) C(21) 1.318(4) yes . .
N(14) C(20) 1.350(5) yes . .
N(14) C(21) 1.360(4) yes . .
N(15) C(24) 1.346(7) yes . .
N(15) C(25) 1.347(8) yes . .
N(16) C(24) 1.338(6) yes . .
N(16) C(26) 1.372(7) yes . .
N(17) N(17) 0.774(9) yes . 11_755
N(17) N(18) 1.153(10) yes . .
N(17) N(18) 1.385(10) yes . 11_755
N(17) C(27) 1.307(14) yes . .
N(17) C(28) 1.646(14) yes . .
N(18) N(18) 1.016(10) yes . 11_755
N(18) C(27) 1.433(14) yes . .
N(18) C(28) 1.298(15) yes . .
N(19) C(29) 1.119(12) yes . .
N(20) C(31) 1.106(12) yes . .
C(1) C(2) 1.483(6) yes . .
C(3) C(4) 1.369(5) yes . .
C(4) C(5) 1.415(5) yes . .
C(6) C(7) 1.457(6) yes . .
C(7) C(8) 1.369(6) yes . .
C(9) C(10) 1.477(7) yes . .
C(11) C(12) 1.473(6) yes . .
C(13) C(14) 1.371(5) yes . .
C(14) C(15) 1.341(10) yes . .
C(14) C(17) 1.608(13) yes . .
C(15) C(17) 0.606(16) yes . .
C(16) C(18) 0.52(2) yes . .
C(16) C(19) 1.523(14) yes . .
C(18) C(19) 1.351(16) yes . .
C(19) C(20) 1.359(5) yes . .
C(21) C(22) 1.482(6) yes . .
C(23) C(24) 1.478(9) yes . .
C(25) C(26) 1.365(7) yes . .
C(26) C(27) 1.266(13) yes . .
C(26) C(28) 1.610(13) yes . .
C(27) C(28) 0.607(16) yes . .
C(29) C(30) 1.419(12) yes . .
C(31) C(32) 1.424(11) yes . .
N(1) H(4) 0.880 no . .
N(6) H(9) 0.880 no . .
N(7) H(16) 0.880 no . .
N(14) H(23) 0.880 no . .
N(15) H(30) 0.880 no . .
C(1) H(1) 0.980 no . .
C(1) H(2) 0.980 no . .
C(1) H(3) 0.980 no . .
C(3) H(5) 0.950 no . .
C(5) H(6) 0.950 no . .
C(6) H(7) 0.950 no . .
C(8) H(8) 0.950 no . .
C(10) H(10) 0.980 no . .
C(10) H(11) 0.980 no . .
C(10) H(12) 0.980 no . .
C(11) H(13) 0.980 no . .
C(11) H(14) 0.980 no . .
C(11) H(15) 0.980 no . .
C(13) H(17) 0.950 no . .
C(20) H(22) 0.950 no . .
C(22) H(24) 0.980 no . .
C(22) H(25) 0.980 no . .
C(22) H(26) 0.980 no . .
C(23) H(27) 0.980 no . .
C(23) H(28) 0.980 no . .
C(23) H(29) 0.980 no . .
C(25) H(31) 0.950 no . .
C(30) H(37) 0.980 no . .
C(30) H(38) 0.980 no . .
C(30) H(39) 0.980 no . .
C(32) H(34) 0.980 no . .
C(32) H(35) 0.980 no . .
C(32) H(36) 0.980 no . .
H(18) H(20) 0.738 no . .
H(19) H(21) 0.701 no . .
H(32) H(33) 0.720 no . .

loop_
_geom_contact_atom_site_label_1
_geom_contact_atom_site_label_2
_geom_contact_distance
_geom_contact_publ_flag
_geom_contact_site_symmetry_1
_geom_contact_site_symmetry_2
Cl(1) C(30) 3.594(8) ? . .
O(1) O(5) 3.593(12) ? . 4_554
O(1) N(1) 2.971(6) ? . 4_554
O(1) C(1) 3.242(8) ? . 4_554
O(1) C(2) 3.363(6) ? . 4_554
O(1) C(5) 3.500(6) ? . .
O(1) C(30) 3.598(10) ? . .
O(2) O(6) 2.909(5) ? . .
O(2) N(14) 3.313(6) ? . 16_646
O(2) N(15) 3.061(7) ? . .
O(2) C(20) 3.549(7) ? . 16_646
O(2) C(30) 3.443(10) ? . .
O(3) C(20) 3.413(7) ? . 16_646
O(3) C(23) 3.551(9) ? . .
O(3) C(32) 3.312(10) ? . 4_554
O(3) C(32) 3.541(9) ? . 16_646
O(4) C(20) 3.201(7) ? . 16_646
O(4) C(28) 3.489(13) ? . 4_554
O(4) C(30) 3.201(10) ? . .
O(5) O(1) 3.593(13) ? . 2_545
O(5) C(17) 3.235(18) ? . 7_556
O(5) C(30) 3.332(11) ? . 2_545
O(6) O(2) 2.909(5) ? . .
O(6) N(14) 2.915(4) ? . 16_646
O(6) N(15) 3.263(5) ? . .
O(6) C(3) 3.407(5) ? . .
O(6) C(25) 3.313(6) ? . .
O(7) N(1) 3.140(8) ? . .
O(7) N(4) 3.238(7) ? . 2_545
O(7) N(6) 3.591(9) ? . 6_556
O(7) C(3) 3.205(9) ? . .
O(7) C(6) 3.342(7) ? . 2_545
O(8) O(9) 2.847(5) ? . 2_545
O(8) N(6) 3.089(5) ? . 6_556
O(8) C(10) 3.481(7) ? . 6_556
O(8) C(13) 3.503(5) ? . 7_556
O(8) C(22) 3.545(6) ? . 16_646
O(9) O(8) 2.847(5) ? . 4_554
O(9) N(6) 3.106(6) ? . 5_656
O(9) N(7) 3.336(6) ? . 6_556
O(9) C(13) 3.193(6) ? . 6_556
O(10) O(10) 3.074(6) ? . 6_556
O(10) O(10) 3.074(6) ? . 16_546
O(10) N(7) 3.140(5) ? . .
O(10) N(7) 3.008(5) ? . 16_546
O(10) C(8) 3.361(6) ? . 5_656
N(1) O(1) 2.971(6) ? . 2_545
N(1) O(7) 3.140(8) ? . .
N(1) N(4) 3.180(4) ? . 2_545
N(4) O(7) 3.238(9) ? . 4_554
N(4) N(1) 3.180(4) ? . 4_554
N(4) C(1) 3.471(6) ? . 4_554
N(6) O(7) 3.591(6) ? . 16_546
N(6) O(8) 3.089(5) ? . 16_546
N(6) O(9) 3.106(6) ? . 5_656
N(7) O(9) 3.336(6) ? . 16_546
N(7) O(10) 3.140(5) ? . .
N(7) O(10) 3.008(4) ? . 6_556
N(7) N(19) 3.582(10) ? . .
N(7) N(19) 3.555(10) ? . 16_546
N(10) N(18) 3.386(9) ? . 7_456
N(10) C(27) 3.434(13) ? . 7_456
N(10) C(28) 3.134(13) ? . 7_456
N(11) C(28) 3.437(14) ? . 7_456
N(14) O(2) 3.313(6) ? . 6_566
N(14) O(6) 2.915(4) ? . 6_566
N(14) C(10) 3.561(7) ? . 11_655
N(15) O(2) 3.061(7) ? . .
N(15) O(6) 3.263(5) ? . .
N(15) N(20) 3.446(8) ? . .
N(18) N(10) 3.386(9) ? . 7_556
N(18) C(16) 3.225(16) ? . 7_556
N(18) C(16) 3.284(16) ? . 13_656
N(19) N(7) 3.582(10) ? . .
N(19) N(7) 3.555(10) ? . 6_556
N(19) C(6) 3.417(8) ? . 2_545
N(19) C(8) 3.281(9) ? . 2_545
N(19) C(11) 3.543(10) ? . .
N(19) C(12) 3.571(10) ? . .
N(20) N(15) 3.446(8) ? . .
N(20) C(22) 3.338(9) ? . .
N(20) C(23) 3.414(9) ? . .
N(20) C(24) 3.221(8) ? . .
C(1) O(1) 3.242(7) ? . 2_545
C(1) N(4) 3.471(6) ? . 2_545
C(2) O(1) 3.363(6) ? . 2_545
C(3) O(6) 3.407(5) ? . .
C(3) O(7) 3.205(9) ? . .
C(5) O(1) 3.500(6) ? . .
C(6) O(7) 3.342(9) ? . 4_554
C(6) N(19) 3.417(8) ? . 4_554
C(8) O(10) 3.361(6) ? . 5_656
C(8) N(19) 3.281(9) ? . 4_554
C(10) O(8) 3.481(6) ? . 16_546
C(10) N(14) 3.561(7) ? . 11_655
C(10) C(20) 3.568(8) ? . 11_655
C(11) N(19) 3.543(10) ? . .
C(12) N(19) 3.571(10) ? . .
C(13) O(8) 3.503(5) ? . 7_456
C(13) O(9) 3.193(6) ? . 16_546
C(13) C(29) 3.496(10) ? . 16_546
C(14) C(29) 3.525(10) ? . 16_546
C(14) C(30) 3.586(10) ? . 16_546
C(15) C(30) 3.554(13) ? . 16_546
C(16) N(18) 3.225(16) ? . 7_456
C(16) N(18) 3.284(16) ? . 13_656
C(16) C(28) 3.475(18) ? . 7_456
C(17) O(5) 3.235(18) ? . 7_456
C(17) C(30) 3.432(16) ? . 16_546
C(20) O(2) 3.549(6) ? . 6_566
C(20) O(3) 3.413(7) ? . 6_566
C(20) O(4) 3.201(6) ? . 6_566
C(20) C(10) 3.568(8) ? . 11_655
C(21) C(31) 3.513(7) ? . .
C(22) O(8) 3.545(5) ? . 6_566
C(22) N(20) 3.338(9) ? . .
C(23) O(3) 3.551(9) ? . .
C(23) N(20) 3.414(9) ? . .
C(24) N(20) 3.221(8) ? . .
C(25) O(6) 3.313(6) ? . .
C(27) N(10) 3.434(13) ? . 7_556
C(28) O(4) 3.489(13) ? . 2_545
C(28) N(10) 3.134(13) ? . 7_556
C(28) N(11) 3.437(14) ? . 7_556
C(28) C(16) 3.475(18) ? . 7_556
C(29) C(13) 3.496(9) ? . 6_556
C(29) C(14) 3.525(8) ? . 6_556
C(30) Cl(1) 3.594(8) ? . .
C(30) O(1) 3.598(10) ? . .
C(30) O(2) 3.443(10) ? . .
C(30) O(4) 3.201(10) ? . .
C(30) O(5) 3.332(11) ? . 4_554
C(30) C(14) 3.586(8) ? . 6_556
C(30) C(15) 3.554(12) ? . 6_556
C(30) C(17) 3.432(15) ? . 6_556
C(31) C(21) 3.513(7) ? . .
C(32) O(3) 3.312(10) ? . 2_545
C(32) O(3) 3.541(9) ? . 6_566
Cl(1) H(2) 3.408 ? . 4_554
Cl(1) H(6) 3.372 ? . .
Cl(1) H(22) 3.045 ? . 16_646
Cl(1) H(23) 3.573 ? . 16_646
Cl(1) H(29) 3.175 ? . .
Cl(1) H(30) 3.314 ? . .
Cl(1) H(35) 3.251 ? . 4_554
Cl(1) H(38) 3.415 ? . .
Cl(1) H(39) 3.122 ? . .
Cl(2) H(4) 3.327 ? . .
Cl(2) H(5) 3.138 ? . .
Cl(2) H(9) 3.290 ? . 6_556
Cl(2) H(11) 3.510 ? . 6_556
Cl(2) H(17) 3.403 ? . 7_556
Cl(2) H(20) 3.258 ? . 7_556
Cl(2) H(23) 3.099 ? . 16_646
Cl(2) H(31) 3.343 ? . .
Cl(2) H(37) 3.594 ? . 2_545
Cl(3) H(8) 3.544 ? . 5_656
Cl(3) H(8) 3.544 ? . 15_546
Cl(3) H(9) 3.286 ? . 5_656
Cl(3) H(9) 3.286 ? . 15_546
Cl(3) H(14) 3.466 ? . .
Cl(3) H(14) 3.466 ? . 11_645
Cl(3) H(16) 3.041 ? . 6_556
Cl(3) H(16) 3.041 ? . 16_546
O(1) H(2) 2.419 ? . 4_554
O(1) H(4) 2.485 ? . 4_554
O(1) H(6) 2.553 ? . .
O(1) H(29) 3.429 ? . .
O(1) H(35) 3.200 ? . 4_554
O(1) H(36) 3.414 ? . 4_554
O(1) H(37) 3.505 ? . .
O(1) H(39) 2.982 ? . .
O(2) H(5) 2.804 ? . .
O(2) H(6) 3.163 ? . .
O(2) H(22) 3.228 ? . 16_646
O(2) H(23) 2.753 ? . 16_646
O(2) H(29) 3.045 ? . .
O(2) H(30) 2.197 ? . .
O(2) H(38) 3.177 ? . .
O(2) H(39) 2.853 ? . .
O(3) H(22) 3.025 ? . 16_646
O(3) H(29) 2.602 ? . .
O(3) H(30) 3.440 ? . .
O(3) H(34) 3.314 ? . 4_554
O(3) H(34) 2.594 ? . 16_646
O(3) H(35) 2.700 ? . 4_554
O(3) H(36) 3.422 ? . 4_554
O(4) H(22) 2.364 ? . 16_646
O(4) H(31) 3.481 ? . 4_554
O(4) H(32) 3.355 ? . 4_554
O(4) H(33) 2.637 ? . 4_554
O(4) H(35) 3.419 ? . 4_554
O(4) H(37) 3.098 ? . .
O(4) H(38) 2.842 ? . .
O(4) H(39) 3.127 ? . .
O(5) H(4) 3.095 ? . .
O(5) H(5) 3.550 ? . .
O(5) H(15) 3.572 ? . 2_545
O(5) H(17) 3.207 ? . 7_556
O(5) H(18) 3.047 ? . 7_556
O(5) H(20) 2.384 ? . 7_556
O(5) H(31) 2.701 ? . .
O(5) H(37) 2.424 ? . 2_545
O(5) H(39) 3.488 ? . 2_545
O(6) H(5) 2.566 ? . .
O(6) H(10) 3.446 ? . 6_556
O(6) H(11) 3.426 ? . 6_556
O(6) H(23) 2.059 ? . 16_646
O(6) H(25) 3.221 ? . 16_646
O(6) H(30) 2.737 ? . .
O(6) H(31) 2.836 ? . .
O(7) H(4) 2.662 ? . .
O(7) H(5) 2.803 ? . .
O(7) H(7) 2.973 ? . 2_545
O(7) H(9) 3.144 ? . 6_556
O(7) H(10) 3.302 ? . 6_556
O(7) H(13) 3.195 ? . 2_545
O(7) H(15) 3.401 ? . 2_545
O(8) H(9) 2.289 ? . 6_556
O(8) H(10) 3.528 ? . 6_556
O(8) H(11) 2.837 ? . 6_556
O(8) H(13) 3.560 ? . 2_545
O(8) H(14) 3.151 ? . 2_545
O(8) H(17) 2.563 ? . 7_556
O(8) H(20) 3.419 ? . 7_556
O(8) H(23) 3.132 ? . 16_646
O(8) H(25) 3.531 ? . 16_646
O(8) H(26) 2.867 ? . 16_646
O(9) H(8) 3.584 ? . 5_656
O(9) H(9) 2.454 ? . 5_656
O(9) H(14) 2.835 ? . .
O(9) H(16) 2.901 ? . 6_556
O(9) H(17) 2.586 ? . 6_556
O(9) H(26) 3.576 ? . 15_546
O(10) H(8) 2.748 ? . 5_656
O(10) H(9) 3.421 ? . 5_656
O(10) H(14) 2.926 ? . .
O(10) H(16) 2.488 ? . .
O(10) H(16) 3.514 ? . 6_556
O(10) H(16) 2.229 ? . 16_546
N(1) H(7) 3.206 ? . 2_545
N(1) H(36) 3.138 ? . .
N(2) H(36) 2.811 ? . .
N(4) H(2) 3.375 ? . 4_554
N(4) H(3) 2.983 ? . 4_554
N(4) H(4) 2.623 ? . 4_554
N(6) H(13) 3.079 ? . 5_656
N(6) H(14) 3.403 ? . 5_656
N(8) H(18) 3.150 ? . .
N(8) H(20) 3.510 ? . .
N(9) H(18) 1.952 ? . .
N(9) H(19) 3.119 ? . .
N(9) H(20) 2.678 ? . .
N(9) H(21) 2.439 ? . .
N(10) H(18) 2.318 ? . .
N(10) H(19) 1.886 ? . .
N(10) H(20) 2.995 ? . .
N(10) H(21) 1.214 ? . .
N(10) H(32) 2.602 ? . 7_456
N(10) H(33) 2.619 ? . 7_456
N(11) H(18) 1.168 ? . .
N(11) H(19) 3.004 ? . .
N(11) H(20) 1.859 ? . .
N(11) H(21) 2.346 ? . .
N(11) H(32) 2.919 ? . 7_456
N(11) H(33) 2.802 ? . 7_456
N(11) H(37) 3.394 ? . 16_546
N(11) H(38) 3.555 ? . 16_546
N(12) H(18) 2.361 ? . .
N(12) H(19) 2.624 ? . .
N(12) H(20) 3.097 ? . .
N(12) H(21) 1.958 ? . .
N(13) H(19) 3.423 ? . .
N(13) H(21) 3.161 ? . .
N(13) H(36) 3.337 ? . .
N(14) H(10) 3.600 ? . 11_655
N(14) H(11) 2.838 ? . 11_655
N(14) H(34) 3.278 ? . .
N(15) H(5) 3.514 ? . .
N(16) H(32) 3.083 ? . .
N(16) H(33) 3.461 ? . .
N(17) H(19) 3.224 ? . 7_556
N(17) H(19) 3.413 ? . 13_656
N(17) H(21) 3.508 ? . 7_556
N(17) H(32) 1.944 ? . .
N(17) H(32) 2.568 ? . 11_755
N(17) H(33) 2.546 ? . .
N(17) H(33) 3.113 ? . 11_755
N(18) H(19) 2.434 ? . 7_556
N(18) H(19) 2.367 ? . 13_656
N(18) H(21) 2.768 ? . 7_556
N(18) H(21) 2.876 ? . 13_656
N(18) H(32) 1.451 ? . .
N(18) H(32) 2.344 ? . 11_755
N(18) H(33) 1.894 ? . .
N(18) H(33) 2.847 ? . 11_755
N(19) H(7) 2.551 ? . 2_545
N(19) H(8) 2.469 ? . 2_545
N(19) H(14) 3.431 ? . .
N(19) H(15) 3.132 ? . .
N(19) H(16) 3.510 ? . .
N(20) H(24) 3.273 ? . .
N(20) H(25) 2.737 ? . .
N(20) H(28) 2.825 ? . .
C(1) H(6) 3.533 ? . 2_545
C(1) H(18) 3.562 ? . .
C(1) H(24) 3.489 ? . 2_545
C(1) H(28) 3.395 ? . 2_545
C(1) H(36) 3.417 ? . .
C(2) H(36) 2.809 ? . .
C(3) H(36) 3.344 ? . .
C(3) H(39) 2.907 ? . .
C(4) H(36) 3.135 ? . .
C(4) H(39) 3.007 ? . .
C(5) H(2) 3.506 ? . 4_554
C(5) H(39) 2.775 ? . .
C(6) H(3) 3.487 ? . 4_554
C(6) H(4) 3.307 ? . 4_554
C(8) H(13) 3.080 ? . 5_656
C(8) H(14) 3.571 ? . 5_656
C(10) H(22) 3.411 ? . 11_655
C(10) H(23) 3.395 ? . 11_655
C(10) H(38) 2.944 ? . 16_546
C(11) H(8) 3.308 ? . 5_656
C(11) H(9) 3.254 ? . 5_656
C(12) H(8) 3.586 ? . 5_656
C(13) H(18) 2.816 ? . .
C(13) H(20) 2.655 ? . .
C(13) H(26) 3.462 ? . 2_545
C(13) H(37) 3.270 ? . 16_546
C(14) H(18) 1.977 ? . .
C(14) H(20) 2.185 ? . .
C(14) H(37) 3.097 ? . 16_546
C(15) H(18) 0.950 ? . .
C(15) H(20) 1.549 ? . .
C(15) H(21) 3.434 ? . .
C(15) H(37) 2.996 ? . 16_546
C(15) H(38) 3.358 ? . 16_546
C(16) H(18) 3.588 ? . .
C(16) H(19) 0.950 ? . .
C(16) H(19) 3.504 ? . 11_655
C(16) H(21) 0.503 ? . .
C(16) H(32) 3.009 ? . 7_456
C(16) H(33) 3.165 ? . 7_456
C(17) H(18) 0.389 ? . .
C(17) H(20) 0.950 ? . .
C(17) H(21) 3.581 ? . .
C(17) H(25) 3.595 ? . 2_545
C(17) H(37) 2.743 ? . 16_546
C(17) H(38) 3.341 ? . 16_546
C(18) H(18) 3.396 ? . .
C(18) H(19) 1.470 ? . .
C(18) H(21) 0.950 ? . .
C(18) H(32) 3.364 ? . 7_456
C(18) H(33) 3.476 ? . 7_456
C(19) H(19) 2.103 ? . .
C(19) H(21) 1.989 ? . .
C(19) H(34) 3.599 ? . .
C(19) H(36) 3.508 ? . .
C(20) H(11) 3.073 ? . 11_655
C(20) H(12) 3.411 ? . 11_655
C(20) H(19) 2.568 ? . .
C(20) H(21) 2.807 ? . .
C(20) H(34) 3.338 ? . .
C(21) H(11) 3.575 ? . 11_655
C(21) H(34) 3.521 ? . .
C(21) H(36) 3.591 ? . .
C(22) H(3) 3.118 ? . 4_554
C(23) H(1) 3.584 ? . 4_554
C(23) H(2) 3.443 ? . 4_554
C(23) H(34) 3.535 ? . 16_646
C(25) H(32) 2.706 ? . .
C(25) H(33) 2.696 ? . .
C(25) H(35) 3.501 ? . .
C(26) H(32) 1.907 ? . .
C(26) H(33) 2.176 ? . .
C(26) H(35) 3.599 ? . .
C(27) H(19) 3.208 ? . 7_556
C(27) H(21) 3.254 ? . 7_556
C(27) H(32) 0.950 ? . .
C(27) H(33) 1.503 ? . .
C(28) H(19) 2.963 ? . 7_556
C(28) H(19) 3.230 ? . 13_656
C(28) H(21) 2.998 ? . 7_556
C(28) H(32) 0.536 ? . .
C(28) H(33) 0.950 ? . .
C(29) H(5) 3.599 ? . .
C(29) H(7) 3.187 ? . 2_545
C(29) H(8) 3.457 ? . 2_545
C(29) H(10) 3.419 ? . 6_556
C(29) H(14) 3.599 ? . .
C(29) H(15) 2.998 ? . .
C(30) H(5) 3.285 ? . .
C(30) H(6) 3.337 ? . .
C(30) H(10) 2.947 ? . 6_556
C(30) H(15) 3.298 ? . .
C(30) H(18) 3.526 ? . 6_556
C(30) H(20) 3.436 ? . 6_556
C(31) H(25) 3.170 ? . .
C(32) H(27) 3.474 ? . 6_566
H(1) C(23) 3.584 ? . 2_545
H(1) H(18) 3.024 ? . .
H(1) H(19) 3.537 ? . .
H(1) H(20) 3.548 ? . .
H(1) H(21) 2.983 ? . .
H(1) H(28) 2.925 ? . 2_545
H(1) H(29) 3.389 ? . 2_545
H(1) H(36) 3.381 ? . .
H(2) Cl(1) 3.408 ? . 2_545
H(2) O(1) 2.419 ? . 2_545
H(2) N(4) 3.375 ? . 2_545
H(2) C(5) 3.506 ? . 2_545
H(2) C(23) 3.443 ? . 2_545
H(2) H(6) 2.825 ? . 2_545
H(2) H(28) 3.036 ? . 2_545
H(2) H(29) 2.941 ? . 2_545
H(2) H(36) 3.374 ? . .
H(3) N(4) 2.983 ? . 2_545
H(3) C(6) 3.487 ? . 2_545
H(3) C(22) 3.118 ? . 2_545
H(3) H(6) 3.443 ? . 2_545
H(3) H(7) 3.524 ? . 2_545
H(3) H(18) 3.226 ? . .
H(3) H(20) 3.483 ? . .
H(3) H(24) 2.574 ? . 2_545
H(3) H(25) 2.948 ? . 2_545
H(3) H(26) 3.368 ? . 2_545
H(4) Cl(2) 3.327 ? . .
H(4) O(1) 2.485 ? . 2_545
H(4) O(5) 3.095 ? . .
H(4) O(7) 2.662 ? . .
H(4) N(4) 2.623 ? . 2_545
H(4) C(6) 3.307 ? . 2_545
H(4) H(6) 3.115 ? . 2_545
H(4) H(7) 3.025 ? . 2_545
H(5) Cl(2) 3.138 ? . .
H(5) O(2) 2.804 ? . .
H(5) O(5) 3.550 ? . .
H(5) O(6) 2.566 ? . .
H(5) O(7) 2.803 ? . .
H(5) N(15) 3.514 ? . .
H(5) C(29) 3.599 ? . .
H(5) C(30) 3.285 ? . .
H(5) H(30) 2.915 ? . .
H(5) H(31) 3.581 ? . .
H(5) H(38) 3.359 ? . .
H(5) H(39) 2.587 ? . .
H(6) Cl(1) 3.372 ? . .
H(6) O(1) 2.553 ? . .
H(6) O(2) 3.163 ? . .
H(6) C(1) 3.533 ? . 4_554
H(6) C(30) 3.337 ? . .
H(6) H(2) 2.825 ? . 4_554
H(6) H(3) 3.443 ? . 4_554
H(6) H(4) 3.115 ? . 4_554
H(6) H(39) 2.396 ? . .
H(7) O(7) 2.973 ? . 4_554
H(7) N(1) 3.206 ? . 4_554
H(7) N(19) 2.551 ? . 4_554
H(7) C(29) 3.187 ? . 4_554
H(7) H(3) 3.524 ? . 4_554
H(7) H(4) 3.025 ? . 4_554
H(8) Cl(3) 3.544 ? . 5_656
H(8) O(9) 3.584 ? . 5_656
H(8) O(10) 2.748 ? . 5_656
H(8) N(19) 2.469 ? . 4_554
H(8) C(11) 3.308 ? . 5_656
H(8) C(12) 3.586 ? . 5_656
H(8) C(29) 3.457 ? . 4_554
H(8) H(13) 2.813 ? . 5_656
H(8) H(14) 3.165 ? . 5_656
H(9) Cl(2) 3.290 ? . 16_546
H(9) Cl(3) 3.286 ? . 5_656
H(9) O(7) 3.144 ? . 16_546
H(9) O(8) 2.289 ? . 16_546
H(9) O(9) 2.454 ? . 5_656
H(9) O(10) 3.421 ? . 5_656
H(9) C(11) 3.254 ? . 5_656
H(9) H(13) 2.797 ? . 5_656
H(9) H(14) 2.819 ? . 5_656
H(10) O(6) 3.446 ? . 16_546
H(10) O(7) 3.302 ? . 16_546
H(10) O(8) 3.528 ? . 16_546
H(10) N(14) 3.600 ? . 11_655
H(10) C(29) 3.419 ? . 16_546
H(10) C(30) 2.947 ? . 16_546
H(10) H(22) 3.368 ? . 11_655
H(10) H(23) 3.242 ? . 11_655
H(10) H(37) 3.488 ? . 16_546
H(10) H(38) 2.003 ? . 16_546
H(10) H(39) 3.475 ? . 16_546
H(11) Cl(2) 3.510 ? . 16_546
H(11) O(6) 3.426 ? . 16_546
H(11) O(8) 2.837 ? . 16_546
H(11) N(14) 2.838 ? . 11_655
H(11) C(20) 3.073 ? . 11_655
H(11) C(21) 3.575 ? . 11_655
H(11) H(22) 3.174 ? . 11_655
H(11) H(23) 2.735 ? . 11_655
H(11) H(38) 3.516 ? . 16_546
H(12) C(20) 3.411 ? . 11_655
H(12) H(19) 3.456 ? . .
H(12) H(21) 3.174 ? . .
H(12) H(22) 3.124 ? . 11_655
H(12) H(38) 3.208 ? . 16_546
H(13) O(7) 3.195 ? . 4_554
H(13) O(8) 3.560 ? . 4_554
H(13) N(6) 3.079 ? . 5_656
H(13) C(8) 3.080 ? . 5_656
H(13) H(8) 2.813 ? . 5_656
H(13) H(9) 2.797 ? . 5_656
H(14) Cl(3) 3.466 ? . .
H(14) O(8) 3.151 ? . 4_554
H(14) O(9) 2.835 ? . .
H(14) O(10) 2.926 ? . .
H(14) N(6) 3.403 ? . 5_656
H(14) N(19) 3.431 ? . .
H(14) C(8) 3.571 ? . 5_656
H(14) C(29) 3.599 ? . .
H(14) H(8) 3.165 ? . 5_656
H(14) H(9) 2.819 ? . 5_656
H(14) H(17) 3.205 ? . 6_556
H(15) O(5) 3.572 ? . 4_554
H(15) O(7) 3.401 ? . 4_554
H(15) N(19) 3.132 ? . .
H(15) C(29) 2.998 ? . .
H(15) C(30) 3.298 ? . .
H(15) H(37) 3.181 ? . .
H(15) H(39) 3.133 ? . .
H(16) Cl(3) 3.041 ? . 6_556
H(16) O(9) 2.901 ? . 16_546
H(16) O(10) 2.488 ? . .
H(16) O(10) 2.229 ? . 6_556
H(16) O(10) 3.514 ? . 16_546
H(16) N(19) 3.510 ? . .
H(17) Cl(2) 3.403 ? . 7_456
H(17) O(5) 3.207 ? . 7_456
H(17) O(8) 2.563 ? . 7_456
H(17) O(9) 2.586 ? . 16_546
H(17) H(14) 3.205 ? . 16_546
H(17) H(18) 2.923 ? . .
H(17) H(20) 2.527 ? . .
H(17) H(26) 2.889 ? . 2_545
H(17) H(37) 3.216 ? . 16_546
H(18) O(5) 3.047 ? . 7_456
H(18) N(8) 3.150 ? . .
H(18) N(9) 1.952 ? . .
H(18) N(10) 2.318 ? . .
H(18) N(11) 1.168 ? . .
H(18) N(12) 2.361 ? . .
H(18) C(1) 3.562 ? . .
H(18) C(13) 2.816 ? . .
H(18) C(14) 1.977 ? . .
H(18) C(15) 0.950 ? . .
H(18) C(16) 3.588 ? . .
H(18) C(17) 0.389 ? . .
H(18) C(18) 3.396 ? . .
H(18) C(30) 3.526 ? . 16_546
H(18) H(1) 3.024 ? . .
H(18) H(3) 3.226 ? . .
H(18) H(17) 2.923 ? . .
H(18) H(21) 3.493 ? . .
H(18) H(25) 3.399 ? . 2_545
H(18) H(31) 3.289 ? . 7_456
H(18) H(32) 3.562 ? . 7_456
H(18) H(33) 3.376 ? . 7_456
H(18) H(37) 2.787 ? . 16_546
H(18) H(38) 3.445 ? . 16_546
H(19) N(9) 3.119 ? . .
H(19) N(10) 1.886 ? . .
H(19) N(11) 3.004 ? . .
H(19) N(12) 2.624 ? . .
H(19) N(13) 3.423 ? . .
H(19) N(17) 3.224 ? . 7_456
H(19) N(17) 3.413 ? . 13_656
H(19) N(18) 2.434 ? . 7_456
H(19) N(18) 2.367 ? . 13_656
H(19) C(16) 0.950 ? . .
H(19) C(16) 3.504 ? . 11_655
H(19) C(18) 1.470 ? . .
H(19) C(19) 2.103 ? . .
H(19) C(20) 2.568 ? . .
H(19) C(27) 3.208 ? . 7_456
H(19) C(28) 2.963 ? . 7_456
H(19) C(28) 3.230 ? . 13_656
H(19) H(1) 3.537 ? . .
H(19) H(12) 3.456 ? . .
H(19) H(19) 2.804 ? . 11_655
H(19) H(21) 3.309 ? . 11_655
H(19) H(22) 2.448 ? . .
H(19) H(27) 3.331 ? . 2_545
H(19) H(28) 3.424 ? . 2_545
H(19) H(32) 2.587 ? . 7_456
H(19) H(32) 3.230 ? . 13_656
H(19) H(33) 2.856 ? . 7_456
H(19) H(33) 3.189 ? . 13_656
H(20) Cl(2) 3.258 ? . 7_456
H(20) O(5) 2.384 ? . 7_456
H(20) O(8) 3.419 ? . 7_456
H(20) N(8) 3.510 ? . .
H(20) N(9) 2.678 ? . .
H(20) N(10) 2.995 ? . .
H(20) N(11) 1.859 ? . .
H(20) N(12) 3.097 ? . .
H(20) C(13) 2.655 ? . .
H(20) C(14) 2.185 ? . .
H(20) C(15) 1.549 ? . .
H(20) C(17) 0.950 ? . .
H(20) C(30) 3.436 ? . 16_546
H(20) H(1) 3.548 ? . .
H(20) H(3) 3.483 ? . .
H(20) H(17) 2.527 ? . .
H(20) H(25) 3.039 ? . 2_545
H(20) H(26) 3.395 ? . 2_545
H(20) H(31) 2.969 ? . 7_456
H(20) H(37) 2.568 ? . 16_546
H(20) H(38) 3.552 ? . 16_546
H(21) N(9) 2.439 ? . .
H(21) N(10) 1.214 ? . .
H(21) N(11) 2.346 ? . .
H(21) N(12) 1.958 ? . .
H(21) N(13) 3.161 ? . .
H(21) N(17) 3.508 ? . 7_456
H(21) N(18) 2.768 ? . 7_456
H(21) N(18) 2.876 ? . 13_656
H(21) C(15) 3.434 ? . .
H(21) C(16) 0.503 ? . .
H(21) C(17) 3.581 ? . .
H(21) C(18) 0.950 ? . .
H(21) C(19) 1.989 ? . .
H(21) C(20) 2.807 ? . .
H(21) C(27) 3.254 ? . 7_456
H(21) C(28) 2.998 ? . 7_456
H(21) H(1) 2.983 ? . .
H(21) H(12) 3.174 ? . .
H(21) H(18) 3.493 ? . .
H(21) H(19) 3.309 ? . 11_655
H(21) H(22) 2.898 ? . .
H(21) H(27) 3.552 ? . 2_545
H(21) H(28) 3.335 ? . 2_545
H(21) H(32) 2.539 ? . 7_456
H(21) H(33) 2.751 ? . 7_456
H(22) Cl(1) 3.045 ? . 6_566
H(22) O(2) 3.228 ? . 6_566
H(22) O(3) 3.025 ? . 6_566
H(22) O(4) 2.364 ? . 6_566
H(22) C(10) 3.411 ? . 11_655
H(22) H(10) 3.368 ? . 11_655
H(22) H(11) 3.174 ? . 11_655
H(22) H(12) 3.124 ? . 11_655
H(22) H(19) 2.448 ? . .
H(22) H(21) 2.898 ? . .
H(22) H(33) 3.139 ? . 13_656
H(23) Cl(1) 3.573 ? . 6_566
H(23) Cl(2) 3.099 ? . 6_566
H(23) O(2) 2.753 ? . 6_566
H(23) O(6) 2.059 ? . 6_566
H(23) O(8) 3.132 ? . 6_566
H(23) C(10) 3.395 ? . 11_655
H(23) H(10) 3.242 ? . 11_655
H(23) H(11) 2.735 ? . 11_655
H(23) H(30) 3.278 ? . 6_566
H(23) H(34) 3.525 ? . .
H(24) N(20) 3.273 ? . .
H(24) C(1) 3.489 ? . 4_554
H(24) H(3) 2.574 ? . 4_554
H(25) O(6) 3.221 ? . 6_566
H(25) O(8) 3.531 ? . 6_566
H(25) N(20) 2.737 ? . .
H(25) C(17) 3.595 ? . 4_554
H(25) C(31) 3.170 ? . .
H(25) H(3) 2.948 ? . 4_554
H(25) H(18) 3.399 ? . 4_554
H(25) H(20) 3.039 ? . 4_554
H(26) O(8) 2.867 ? . 6_566
H(26) O(9) 3.576 ? . 15_556
H(26) C(13) 3.462 ? . 4_554
H(26) H(3) 3.368 ? . 4_554
H(26) H(17) 2.889 ? . 4_554
H(26) H(20) 3.395 ? . 4_554
H(27) C(32) 3.474 ? . 16_646
H(27) H(19) 3.331 ? . 4_554
H(27) H(21) 3.552 ? . 4_554
H(27) H(32) 3.328 ? . 16_646
H(27) H(33) 3.319 ? . 16_646
H(27) H(34) 3.326 ? . 16_646
H(27) H(35) 3.011 ? . 16_646
H(28) N(20) 2.825 ? . .
H(28) C(1) 3.395 ? . 4_554
H(28) H(1) 2.925 ? . 4_554
H(28) H(2) 3.036 ? . 4_554
H(28) H(19) 3.424 ? . 4_554
H(28) H(21) 3.335 ? . 4_554
H(28) H(32) 3.212 ? . 6_566
H(29) Cl(1) 3.175 ? . .
H(29) O(1) 3.429 ? . .
H(29) O(2) 3.045 ? . .
H(29) O(3) 2.602 ? . .
H(29) H(1) 3.389 ? . 4_554
H(29) H(2) 2.941 ? . 4_554
H(29) H(34) 3.082 ? . 16_646
H(29) H(35) 3.523 ? . 16_646
H(30) Cl(1) 3.314 ? . .
H(30) O(2) 2.197 ? . .
H(30) O(3) 3.440 ? . .
H(30) O(6) 2.737 ? . .
H(30) H(5) 2.915 ? . .
H(30) H(23) 3.278 ? . 16_646
H(31) Cl(2) 3.343 ? . .
H(31) O(4) 3.481 ? . 2_545
H(31) O(5) 2.701 ? . .
H(31) O(6) 2.836 ? . .
H(31) H(5) 3.581 ? . .
H(31) H(18) 3.289 ? . 7_556
H(31) H(20) 2.969 ? . 7_556
H(31) H(32) 2.803 ? . .
H(31) H(33) 2.596 ? . .
H(31) H(35) 3.537 ? . .
H(32) O(4) 3.355 ? . 2_545
H(32) N(10) 2.602 ? . 7_556
H(32) N(11) 2.919 ? . 7_556
H(32) N(16) 3.083 ? . .
H(32) N(17) 1.944 ? . .
H(32) N(17) 2.568 ? . 11_755
H(32) N(18) 1.451 ? . .
H(32) N(18) 2.344 ? . 11_755
H(32) C(16) 3.009 ? . 7_556
H(32) C(18) 3.364 ? . 7_556
H(32) C(25) 2.706 ? . .
H(32) C(26) 1.907 ? . .
H(32) C(27) 0.950 ? . .
H(32) C(28) 0.536 ? . .
H(32) H(18) 3.562 ? . 7_556
H(32) H(19) 2.587 ? . 7_556
H(32) H(19) 3.230 ? . 13_656
H(32) H(21) 2.539 ? . 7_556
H(32) H(27) 3.328 ? . 6_566
H(32) H(28) 3.212 ? . 16_646
H(32) H(31) 2.803 ? . .
H(33) O(4) 2.637 ? . 2_545
H(33) N(10) 2.619 ? . 7_556
H(33) N(11) 2.802 ? . 7_556
H(33) N(16) 3.461 ? . .
H(33) N(17) 2.546 ? . .
H(33) N(17) 3.113 ? . 11_755
H(33) N(18) 1.894 ? . .
H(33) N(18) 2.847 ? . 11_755
H(33) C(16) 3.165 ? . 7_556
H(33) C(18) 3.476 ? . 7_556
H(33) C(25) 2.696 ? . .
H(33) C(26) 2.176 ? . .
H(33) C(27) 1.503 ? . .
H(33) C(28) 0.950 ? . .
H(33) H(18) 3.376 ? . 7_556
H(33) H(19) 2.856 ? . 7_556
H(33) H(19) 3.189 ? . 13_656
H(33) H(21) 2.751 ? . 7_556
H(33) H(22) 3.139 ? . 13_656
H(33) H(27) 3.319 ? . 6_566
H(33) H(31) 2.596 ? . .
H(34) O(3) 3.314 ? . 2_545
H(34) O(3) 2.594 ? . 6_566
H(34) N(14) 3.278 ? . .
H(34) C(19) 3.599 ? . .
H(34) C(20) 3.338 ? . .
H(34) C(21) 3.521 ? . .
H(34) C(23) 3.535 ? . 6_566
H(34) H(23) 3.525 ? . .
H(34) H(27) 3.326 ? . 6_566
H(34) H(29) 3.082 ? . 6_566
H(35) Cl(1) 3.251 ? . 2_545
H(35) O(1) 3.200 ? . 2_545
H(35) O(3) 2.700 ? . 2_545
H(35) O(4) 3.419 ? . 2_545
H(35) C(25) 3.501 ? . .
H(35) C(26) 3.599 ? . .
H(35) H(27) 3.011 ? . 6_566
H(35) H(29) 3.523 ? . 6_566
H(35) H(31) 3.537 ? . .
H(36) O(1) 3.414 ? . 2_545
H(36) O(3) 3.422 ? . 2_545
H(36) N(1) 3.138 ? . .
H(36) N(2) 2.811 ? . .
H(36) N(13) 3.337 ? . .
H(36) C(1) 3.417 ? . .
H(36) C(2) 2.809 ? . .
H(36) C(3) 3.344 ? . .
H(36) C(4) 3.135 ? . .
H(36) C(19) 3.508 ? . .
H(36) C(21) 3.591 ? . .
H(36) H(1) 3.381 ? . .
H(36) H(2) 3.374 ? . .
H(37) Cl(2) 3.594 ? . 4_554
H(37) O(1) 3.505 ? . .
H(37) O(4) 3.098 ? . .
H(37) O(5) 2.424 ? . 4_554
H(37) N(11) 3.394 ? . 6_556
H(37) C(13) 3.270 ? . 6_556
H(37) C(14) 3.097 ? . 6_556
H(37) C(15) 2.996 ? . 6_556
H(37) C(17) 2.743 ? . 6_556
H(37) H(10) 3.488 ? . 6_556
H(37) H(15) 3.181 ? . .
H(37) H(17) 3.216 ? . 6_556
H(37) H(18) 2.787 ? . 6_556
H(37) H(20) 2.568 ? . 6_556
H(38) Cl(1) 3.415 ? . .
H(38) O(2) 3.177 ? . .
H(38) O(4) 2.842 ? . .
H(38) N(11) 3.555 ? . 6_556
H(38) C(10) 2.944 ? . 6_556
H(38) C(15) 3.358 ? . 6_556
H(38) C(17) 3.341 ? . 6_556
H(38) H(5) 3.359 ? . .
H(38) H(10) 2.003 ? . 6_556
H(38) H(11) 3.516 ? . 6_556
H(38) H(12) 3.208 ? . 6_556
H(38) H(18) 3.445 ? . 6_556
H(38) H(20) 3.552 ? . 6_556
H(39) Cl(1) 3.122 ? . .
H(39) O(1) 2.982 ? . .
H(39) O(2) 2.853 ? . .
H(39) O(4) 3.127 ? . .
H(39) O(5) 3.488 ? . 4_554
H(39) C(3) 2.907 ? . .
H(39) C(4) 3.007 ? . .
H(39) C(5) 2.775 ? . .
H(39) H(5) 2.587 ? . .
H(39) H(6) 2.396 ? . .
H(39) H(10) 3.475 ? . 6_556
H(39) H(15) 3.133 ? . .

loop_
_geom_hbond_atom_site_label_D
_geom_hbond_atom_site_label_H
_geom_hbond_atom_site_label_A
_geom_hbond_site_symmetry_D
_geom_hbond_site_symmetry_H
_geom_hbond_site_symmetry_A
_geom_hbond_distance_DA
_geom_hbond_distance_DH
_geom_hbond_distance_HA
_geom_hbond_angle_DHA
_geom_hbond_publ_flag
N(1) H(4) O(1) . . 2_545 2.971(6) 0.880 2.485 115 no
N(1) H(4) N(4) . . 2_545 3.180(4) 0.880 2.623 122 no
N(6) H(9) O(8) . . 16_546 3.089(5) 0.880 2.289 151 no
N(6) H(9) O(9) . . 5_656 3.106(6) 0.880 2.454 131 no
N(7) H(16) O(10) . . . 3.140(5) 0.880 2.488 131 no
N(7) H(16) O(10) . . 6_556 3.008(4) 0.880 2.229 147 no
N(14) H(23) O(6) . . 6_566 2.915(4) 0.880 2.059 164 no
N(15) H(30) O(2) . . . 3.061(7) 0.880 2.197 167 no
